data_1570191
loop_
_publ_author_name
'Song, Xueqing'
'Li, William'

_publ_section_title
;
 Bis(diisobutylammonium)
 tetrachloridobis[3-(trifluoromethyl)phenyl]stannate
;
_journal_coeditor_code TK4096
_journal_issue 10
_journal_name_full IUCrData
_journal_paper_doi 10.1107/S2414314623009136
_journal_volume 8
_journal_year 2023
_chemical_formula_iupac '(C8 H20 N)2 [Sn  Cl4 (C7 H4 Cl2 F3)2]'
_chemical_formula_moiety '2(C8 H20 N +), C14 H8 Cl4 F6 Sn 2-'
_chemical_formula_sum 'C30 H48 Cl4 F6 N2 Sn'
_chemical_formula_weight 811.19
_chemical_name_systematic
;
Bis(diisobutylammonium) tetrachloridobis[3-(trifluoromethyl)phenyl]stannate
;
_space_group_crystal_system monoclinic
_space_group_IT_number 14
_space_group_name_Hall '-P 2ybc'
_space_group_name_H-M_alt 'P 1 21/c 1'
_atom_sites_solution_hydrogens geom
_audit_creation_method
;
Olex2 1.5-ac5-024
(compiled 2022.04.12 svn.rca3783a0 for Rigaku Oxford Diffraction, GUI svn.r6498)
;
_cell_angle_alpha 90
_cell_angle_beta 108.5230(10)
_cell_angle_gamma 90
_cell_formula_units_Z 2
_cell_length_a 12.26140(10)
_cell_length_b 10.83180(10)
_cell_length_c 14.62970(10)
_cell_measurement_reflns_used 14287
_cell_measurement_temperature 99.98(10)
_cell_measurement_theta_max 77.7480
_cell_measurement_theta_min 3.7790
_cell_volume 1842.36(3)
_computing_cell_refinement
;
CrysAlisPro (Rigaku OD, 2023)
;
_computing_data_collection
;
CrysAlisPro (Rigaku OD, 2023)
;
_computing_data_reduction
;
CrysAlisPro (Rigaku OD, 2023)
;
_computing_molecular_graphics
;
Olex2 (Dolomanov <i>et al.</i>,  2009)
;
_computing_publication_material
;
Olex2 (Dolomanov <i>et al.</i>,  2009)
;
_computing_structure_refinement
;
<i>SHELXL2018/3</i> (Sheldrick, 2015b)
;
_computing_structure_solution
;
<i>SHELXT2018/2</i> (Sheldrick, 2015a)
;
_diffrn_ambient_temperature 100.15
_diffrn_detector_area_resol_mean 10.0000
_diffrn_measured_fraction_theta_full 1.000
_diffrn_measured_fraction_theta_max 0.970
_diffrn_measurement_device 'four-circle diffractometer'
_diffrn_measurement_device_type 'XtaLAB Synergy, Single source at home/near, HyPix'
_diffrn_measurement_method '\w scans'
_diffrn_radiation_type CuK\a
_diffrn_radiation_wavelength 1.54184
_diffrn_reflns_av_R_equivalents 0.0568
_diffrn_reflns_av_unetI/netI 0.0357
_diffrn_reflns_limit_h_max 15
_diffrn_reflns_limit_h_min -15
_diffrn_reflns_limit_k_max 11
_diffrn_reflns_limit_k_min -13
_diffrn_reflns_limit_l_max 17
_diffrn_reflns_limit_l_min -18
_diffrn_reflns_number 18706
_diffrn_reflns_theta_full 67.684
_diffrn_reflns_theta_max 77.973
_diffrn_reflns_theta_min 3.802
_exptl_absorpt_coefficient_mu 8.644
_exptl_absorpt_correction_T_max 1.00000
_exptl_absorpt_correction_T_min 0.29258
_exptl_absorpt_correction_type multi-scan
_exptl_absorpt_process_details
;
(CrysAlisPro; Rigaku OD, 2023)
;
_exptl_crystal_colour 'clear brown-orange'
_exptl_crystal_density_diffrn 1.462
_exptl_crystal_description block
_exptl_crystal_F_000 828
_exptl_crystal_size_max 0.1
_exptl_crystal_size_mid 0.07
_exptl_crystal_size_min 0.03
_refine_diff_density_max 0.658
_refine_diff_density_min -0.901
_refine_ls_extinction_method none
_refine_ls_goodness_of_fit_ref 1.084
_refine_ls_hydrogen_treatment constr
_refine_ls_matrix_type full
_refine_ls_number_parameters 200
_refine_ls_number_reflns 3822
_refine_ls_number_restraints 0
_refine_ls_restrained_S_all 1.084
_refine_ls_R_factor_all 0.0285
_refine_ls_R_factor_gt 0.0273
_refine_ls_shift/su_max 0.000
_refine_ls_shift/su_mean 0.000
_refine_ls_structure_factor_coef Fsqd
_refine_ls_weighting_details 'w=1/[\s^2^(Fo^2^)+(0.0410P)^2^+0.7503P] where P=(Fo^2^+2Fc^2^)/3'
_refine_ls_weighting_scheme calc
_refine_ls_wR_factor_gt 0.0735
_refine_ls_wR_factor_ref 0.0749
_reflns_number_gt 3652
_reflns_number_total 3822
_reflns_threshold_expression 'I > 2\s(I)'
_cod_data_source_file tk4096.cif
_cod_data_source_block I
_cod_database_code 1570191
_shelx_space_group_comment
;
The symmetry employed for this shelxl refinement is uniquely defined
by the following loop, which should always be used as a source of
symmetry information in preference to the above space-group names.
They are only intended as comments.
;
_shelx_estimated_absorpt_t_min 0.479
_shelx_estimated_absorpt_t_max 0.782

loop_
_space_group_symop_operation_xyz
'x, y, z'
'-x, y+1/2, -z+1/2'
'-x, -y, -z'
'x, -y-1/2, z-1/2'

loop_
_atom_site_type_symbol
_atom_site_label
_atom_site_fract_x
_atom_site_fract_y
_atom_site_fract_z
_atom_site_U_iso_or_equiv
_atom_site_adp_type
_atom_site_calc_flag
_atom_site_occupancy
_atom_site_disorder_assembly
_atom_site_disorder_group
C C1 0.35270(19) 0.5478(2) 0.13703(15) 0.0239(4) Uani d 1 . .
H H1A 0.358554 0.457309 0.130324 0.029 Uiso calc 1 . .
H H1B 0.326308 0.583776 0.071441 0.029 Uiso calc 1 . .
C C2 0.26367(19) 0.5751(2) 0.18694(15) 0.0260(5) Uani d 1 . .
H H2 0.295430 0.546221 0.255225 0.031 Uiso calc 1 . .
C C3 0.23739(19) 0.7127(2) 0.18845(16) 0.0275(5) Uani d 1 . .
H H3A 0.306651 0.756553 0.226965 0.041 Uiso calc 1 . .
H H3B 0.175849 0.724982 0.216927 0.041 Uiso calc 1 . .
H H3C 0.212799 0.744875 0.122425 0.041 Uiso calc 1 . .
C C4 0.1551(3) 0.5004(2) 0.1380(3) 0.0411(8) Uani d 1 . .
H H4A 0.121094 0.528525 0.071310 0.062 Uiso calc 1 . .
H H4B 0.099624 0.511991 0.172948 0.062 Uiso calc 1 . .
H H4C 0.174867 0.412669 0.138369 0.062 Uiso calc 1 . .
C C5 0.56054(19) 0.55525(19) 0.14964(15) 0.0222(4) Uani d 1 . .
H H5A 0.537390 0.577720 0.080518 0.027 Uiso calc 1 . .
H H5B 0.565458 0.464099 0.154047 0.027 Uiso calc 1 . .
C C6 0.67905(19) 0.60917(19) 0.20024(15) 0.0218(4) Uani d 1 . .
H H6 0.674857 0.700698 0.190829 0.026 Uiso calc 1 . .
C C7 0.7618(2) 0.5571(2) 0.15105(19) 0.0328(5) Uani d 1 . .
H H7A 0.765195 0.467094 0.157844 0.049 Uiso calc 1 . .
H H7B 0.838600 0.591970 0.181228 0.049 Uiso calc 1 . .
H H7C 0.734647 0.578953 0.082497 0.049 Uiso calc 1 . .
C C8 0.72259(19) 0.5828(2) 0.30827(16) 0.0274(5) Uani d 1 . .
H H8A 0.669735 0.619158 0.338881 0.041 Uiso calc 1 . .
H H8B 0.799278 0.618867 0.336388 0.041 Uiso calc 1 . .
H H8C 0.726737 0.493329 0.318920 0.041 Uiso calc 1 . .
N N1 0.46944(15) 0.59824(15) 0.19037(12) 0.0177(3) Uani d 1 . .
H H1C 0.466464 0.682178 0.188412 0.021 Uiso calc 1 . .
H H1D 0.488962 0.574815 0.253256 0.021 Uiso calc 1 . .
C C9 0.68457(19) 0.50380(16) 0.54647(16) 0.0146(4) Uani d 1 . .
C C10 0.74444(18) 0.6150(2) 0.56702(15) 0.0178(4) Uani d 1 . .
H H10 0.702813 0.690201 0.560520 0.021 Uiso calc 1 . .
C C11 0.86397(19) 0.6180(2) 0.59687(16) 0.0220(4) Uani d 1 . .
H H11 0.903295 0.694773 0.610510 0.026 Uiso calc 1 . .
C C12 0.9258(2) 0.50866(18) 0.60672(18) 0.0215(5) Uani d 1 . .
H H12 1.007476 0.509922 0.627119 0.026 Uiso calc 1 . .
C C13 0.86647(18) 0.3971(2) 0.58629(14) 0.0180(4) Uani d 1 . .
C C14 0.74712(18) 0.39424(19) 0.55628(14) 0.0157(4) Uani d 1 . .
H H14 0.707913 0.317433 0.542374 0.019 Uiso calc 1 . .
C C15 0.93450(17) 0.2801(2) 0.59848(15) 0.0205(4) Uani d 1 . .
Cl Cl1 0.50101(4) 0.38477(4) 0.34558(3) 0.01643(11) Uani d 1 . .
Cl Cl2 0.49391(4) 0.70843(4) 0.41432(3) 0.01725(11) Uani d 1 . .
F F1 0.86867(11) 0.17902(12) 0.57535(11) 0.0291(3) Uani d 1 . .
F F2 1.00453(12) 0.27762(13) 0.54416(10) 0.0306(3) Uani d 1 . .
F F3 1.00321(13) 0.26451(14) 0.69011(10) 0.0364(3) Uani d 1 . .
Sn Sn1 0.500000 0.500000 0.500000 0.01258(8) Uani d 1 . .

loop_
_atom_site_aniso_label
_atom_site_aniso_U_11
_atom_site_aniso_U_22
_atom_site_aniso_U_33
_atom_site_aniso_U_12
_atom_site_aniso_U_13
_atom_site_aniso_U_23
C1 0.0260(11) 0.0198(11) 0.0220(9) -0.0067(9) 0.0021(8) -0.0019(8)
C2 0.0229(10) 0.0294(11) 0.0233(10) -0.0069(9) 0.0038(8) 0.0065(9)
C3 0.0221(11) 0.0338(13) 0.0268(10) 0.0007(9) 0.0080(8) 0.0042(9)
C4 0.0291(15) 0.0419(19) 0.0480(18) -0.0161(10) 0.0061(13) 0.0051(10)
C5 0.0301(11) 0.0173(10) 0.0218(9) 0.0001(8) 0.0118(8) -0.0026(8)
C6 0.0270(10) 0.0160(9) 0.0269(10) 0.0026(8) 0.0151(8) 0.0001(8)
C7 0.0383(13) 0.0285(13) 0.0404(13) 0.0049(10) 0.0249(11) -0.0024(10)
C8 0.0212(10) 0.0331(12) 0.0300(11) -0.0014(9) 0.0112(8) 0.0022(10)
N1 0.0220(8) 0.0135(8) 0.0181(7) -0.0022(6) 0.0071(6) -0.0008(6)
C9 0.0117(10) 0.0175(11) 0.0161(10) -0.0006(6) 0.0063(8) -0.0003(6)
C10 0.0190(10) 0.0152(10) 0.0204(9) 0.0002(8) 0.0081(7) -0.0026(8)
C11 0.0199(10) 0.0188(11) 0.0275(10) -0.0063(8) 0.0077(8) -0.0041(8)
C12 0.0155(11) 0.0232(12) 0.0254(11) -0.0015(7) 0.0057(9) 0.0001(7)
C13 0.0189(9) 0.0194(10) 0.0176(9) 0.0016(8) 0.0086(7) 0.0013(8)
C14 0.0170(9) 0.0158(10) 0.0155(8) 0.0007(7) 0.0070(7) 0.0017(7)
C15 0.0136(9) 0.0234(10) 0.0250(9) 0.0015(8) 0.0068(7) 0.0033(8)
Cl1 0.0205(2) 0.0118(2) 0.0188(2) -0.00014(15) 0.00893(16) -0.00113(15)
Cl2 0.0188(2) 0.0129(2) 0.0212(2) 0.00085(15) 0.00785(16) 0.00294(16)
F1 0.0222(6) 0.0172(6) 0.0500(8) 0.0021(5) 0.0143(6) 0.0042(6)
F2 0.0271(7) 0.0289(7) 0.0442(8) 0.0067(5) 0.0235(6) 0.0043(6)
F3 0.0351(8) 0.0389(8) 0.0284(6) 0.0168(6) 0.0005(6) 0.0061(6)
Sn1 0.01231(11) 0.01048(12) 0.01599(11) 0.00097(5) 0.00599(8) 0.00084(5)

loop_
_atom_type_symbol
_atom_type_description
_atom_type_scat_dispersion_real
_atom_type_scat_dispersion_imag
_atom_type_scat_source
C C 0.0181 0.0091 'International Tables Vol C Tables 4.2.6.8 and 6.1.1.4'
H H 0.0000 0.0000 'International Tables Vol C Tables 4.2.6.8 and 6.1.1.4'
Cl Cl 0.3639 0.7018 'International Tables Vol C Tables 4.2.6.8 and 6.1.1.4'
F F 0.0727 0.0534 'International Tables Vol C Tables 4.2.6.8 and 6.1.1.4'
N N 0.0311 0.0180 'International Tables Vol C Tables 4.2.6.8 and 6.1.1.4'
Sn Sn 0.0259 5.4591 'International Tables Vol C Tables 4.2.6.8 and 6.1.1.4'

loop_
_geom_angle_atom_site_label_1
_geom_angle_atom_site_label_2
_geom_angle_atom_site_label_3
_geom_angle_site_symmetry_1
_geom_angle_site_symmetry_3
_geom_angle
_geom_angle_publ_flag
N1 C1 C2 . . 113.03(17) ?
C1 C2 C3 . . 112.52(18) ?
C1 C2 C4 . . 108.9(2) ?
C3 C2 C4 . . 111.5(2) ?
N1 C5 C6 . . 113.87(16) ?
C5 C6 C7 . . 107.69(18) ?
C5 C6 C8 . . 113.43(18) ?
C7 C6 C8 . . 110.67(19) ?
C5 N1 C1 . . 112.90(16) ?
C10 C9 C14 . . 118.6(2) ?
C10 C9 Sn1 . . 121.02(14) ?
C14 C9 Sn1 . . 120.40(14) ?
C11 C10 C9 . . 121.3(2) ?
C12 C11 C10 . . 119.9(2) ?
C11 C12 C13 . . 119.1(2) ?
C12 C13 C15 . . 118.4(2) ?
C14 C13 C12 . . 120.9(2) ?
C14 C13 C15 . . 120.68(19) ?
C13 C14 C9 . . 120.20(19) ?
F1 C15 C13 . . 113.22(17) ?
F1 C15 F2 . . 106.35(17) ?
F1 C15 F3 . . 106.55(17) ?
F2 C15 C13 . . 112.55(17) ?
F2 C15 F3 . . 105.72(16) ?
F3 C15 C13 . . 111.92(17) ?
C9 Sn1 C9 . 3_666 180.0 ?
C9 Sn1 Cl1 3_666 3_666 89.36(6) ?
C9 Sn1 Cl1 . . 89.36(6) y
C9 Sn1 Cl1 . 3_666 90.64(6) ?
C9 Sn1 Cl1 3_666 . 90.64(6) ?
C9 Sn1 Cl2 . 3_666 89.89(5) ?
C9 Sn1 Cl2 3_666 3_666 90.11(5) ?
C9 Sn1 Cl2 3_666 . 89.89(5) ?
C9 Sn1 Cl2 . . 90.11(5) y
Cl1 Sn1 Cl1 3_666 . 180.0 ?
Cl1 Sn1 Cl2 . . 90.308(14) y
Cl2 Sn1 Cl1 3_666 3_666 90.308(14) ?
Cl2 Sn1 Cl1 3_666 . 89.692(14) ?
Cl2 Sn1 Cl1 . 3_666 89.693(14) ?
Cl2 Sn1 Cl2 3_666 . 180.00(3) ?

loop_
_geom_bond_atom_site_label_1
_geom_bond_atom_site_label_2
_geom_bond_site_symmetry_2
_geom_bond_distance
_geom_bond_publ_flag
C1 C2 . 1.523(3) ?
C1 N1 . 1.499(3) ?
C2 C3 . 1.527(3) ?
C2 C4 . 1.528(3) ?
C5 C6 . 1.522(3) ?
C5 N1 . 1.497(3) ?
C6 C7 . 1.526(3) ?
C6 C8 . 1.526(3) ?
C9 C10 . 1.393(3) ?
C9 C14 . 1.396(3) ?
C10 C11 . 1.390(3) ?
C11 C12 . 1.389(3) ?
C12 C13 . 1.393(3) ?
C13 C14 . 1.388(3) ?
C13 C15 . 1.497(3) ?
C15 F1 . 1.338(3) ?
C15 F2 . 1.343(2) ?
C15 F3 . 1.348(2) ?
Sn1 Cl1 . 2.5845(4) y
Sn1 Cl2 . 2.5719(4) y
Sn1 C9 . 2.147(2) y

loop_
_geom_hbond_atom_site_label_D
_geom_hbond_atom_site_label_H
_geom_hbond_atom_site_label_A
_geom_hbond_site_symmetry_A
_geom_hbond_distance_DH
_geom_hbond_distance_HA
_geom_hbond_distance_DA
_geom_hbond_angle_DHA
_geom_hbond_publ_flag
N1 H1C Cl1 2_655 0.91 2.31 3.1877(17) 161 yes
N1 H1D Cl1 . 0.91 2.44 3.1771(17) 138 yes
N1 H1D Cl2 . 0.91 2.75 3.4094(17) 130 yes
C7 H7A F1 4_565 0.98 2.56 3.227(3) 125 yes

loop_
_geom_torsion_atom_site_label_1
_geom_torsion_atom_site_label_2
_geom_torsion_atom_site_label_3
_geom_torsion_atom_site_label_4
_geom_torsion_site_symmetry_1
_geom_torsion_site_symmetry_2
_geom_torsion_site_symmetry_3
_geom_torsion_site_symmetry_4
_geom_torsion
_geom_torsion_publ_flag
C2 C1 N1 C5 . . . . 171.26(17) ?
C6 C5 N1 C1 . . . . 177.79(17) ?
N1 C1 C2 C3 . . . . 66.3(2) ?
N1 C1 C2 C4 . . . . -169.55(19) ?
N1 C5 C6 C7 . . . . 179.98(17) ?
N1 C5 C6 C8 . . . . 57.2(2) ?
C9 C10 C11 C12 . . . . -0.1(3) ?
C10 C9 C14 C13 . . . . 0.2(3) ?
C10 C11 C12 C13 . . . . 0.0(4) ?
C11 C12 C13 C14 . . . . 0.1(4) ?
C11 C12 C13 C15 . . . . -179.2(2) ?
C12 C13 C14 C9 . . . . -0.3(3) ?
C12 C13 C15 F1 . . . . -178.98(19) ?
C12 C13 C15 F2 . . . . -58.3(3) ?
C12 C13 C15 F3 . . . . 60.6(3) ?
C14 C9 C10 C11 . . . . -0.1(3) ?
C14 C13 C15 F1 . . . . 1.7(3) ?
C14 C13 C15 F2 . . . . 122.3(2) ?
C14 C13 C15 F3 . . . . -118.8(2) ?
C15 C13 C14 C9 . . . . 179.09(19) ?
Sn1 C9 C10 C11 . . . . -179.81(16) ?
Sn1 C9 C14 C13 . . . . 179.96(15) ?
